data_1573991
loop_
_publ_author_name
'Melis, Diana R.'
'Segers, Charlotte'
'Wellens, Jasmien'
'Van de Voorde, Michiel'
'Blacque, Olivier'
'Ooms, Maarten'
'Gasser, Gilles'
'Opsomer, Tomas'

_publ_section_title
;
 Cysteine-selective [<sup>188</sup>Re]Re(v) radiolabelling of a
 Nanobody&#xae; for targeted radionuclide therapy using a
 "chelate-then-click" approach.
;
_journal_issue 14
_journal_name_full 'Chemical science'
_journal_page_first 6089
_journal_page_last 6098
_journal_paper_doi 10.1039/d4sc07743a
_journal_volume 16
_journal_year 2025
_chemical_absolute_configuration ad
_chemical_formula_moiety 'C8 H13 N2 O4 Re S2'
_chemical_formula_sum 'C8 H13 N2 O4 Re S2'
_chemical_formula_weight 451.52
_space_group_crystal_system orthorhombic
_space_group_IT_number 43
_space_group_name_Hall 'F 2 -2d'
_space_group_name_H-M_alt 'F d d 2'
_atom_sites_solution_hydrogens geom
_atom_sites_solution_primary dual
_audit_creation_date 2024-09-16
_audit_creation_method
;
Olex2 1.5-ac6-012
(compiled 2023.08.24 svn.re1ec1418 for Rigaku Oxford Diffraction, GUI svn.r6817)
;
_audit_update_record
;
2024-09-16 deposited with the CCDC.	2025-02-26 downloaded from the CCDC.
;
_cell_angle_alpha 90
_cell_angle_beta 90
_cell_angle_gamma 90
_cell_formula_units_Z 16
_cell_length_a 27.8226(4)
_cell_length_b 20.2490(3)
_cell_length_c 8.86174(14)
_cell_measurement_reflns_used 2954
_cell_measurement_temperature 160.0(1)
_cell_measurement_theta_max 79.2750
_cell_measurement_theta_min 5.3950
_cell_volume 4992.53(13)
_computing_cell_refinement 'CrysAlisPro 1.171.43.136a (Rigaku OD, 2024)'
_computing_data_collection 'CrysAlisPro system (CCD 42.51a 64-bit (release 28-03-2022))'
_computing_data_reduction 'CrysAlisPro 1.171.43.136a (Rigaku OD, 2024)'
_computing_molecular_graphics 'Olex2 1.5-ac6-012 (Dolomanov et al., 2009)'
_computing_publication_material 'Olex2 1.5-ac6-012 (Dolomanov et al., 2009)'
_computing_structure_refinement 'SHELXL 2018/3 (Sheldrick, 2015)'
_computing_structure_solution 'SHELXT  (Sheldrick, 2015)'
_diffrn_ambient_environment N~2~
_diffrn_ambient_temperature 160.0(1)
_diffrn_detector 'Hybrid Pixel Array Detector'
_diffrn_detector_area_resol_mean 10.0000
_diffrn_detector_type HyPix
_diffrn_measured_fraction_theta_full 0.999
_diffrn_measured_fraction_theta_max 0.999
_diffrn_measurement_details
;
List of Runs (angles in degrees, time in seconds):

  # Type    Start    End  Width  t~exp~   \w     \q     \k     \f   Frames
#--------------------------------------------------------------------------
  1  \w   -161.00 -76.00   0.50    0.10    --  -90.00 -60.00  79.00  170
  2  \w   -123.00 -37.00   0.50    0.05    --  -50.90 -60.00  79.00  172
  3  \w     41.00 132.00   0.50    0.10    --  111.50 -77.00-150.00  182
  4  \w     41.00  67.00   0.50    0.10    --  111.50 -61.00-180.00   52
  5  \w     41.00  74.00   0.50    0.10    --  111.50 -61.00  30.00   66
  6  \w     41.00  69.00   0.50    0.10    --  111.50 -61.00 -90.00   56
  7  \w     46.00  74.00   0.50    0.10    --  111.50 -61.00 -60.00   56
  8  \w     47.00  72.00   0.50    0.10    --  111.50 -61.00-120.00   50
  9  \w     41.00  72.00   0.50    0.10    --  111.50 -60.00  79.00   62
 10  \w    -20.00  65.00   0.50    0.05    --   50.90 -60.00  79.00  170
 11  \w     41.00  74.00   0.50    0.10    --  111.50 -61.00 150.00   66
 12  \w    153.00 178.00   0.50    0.10    --  111.50 125.00 -60.00   50
 13  \w     95.00 132.00   0.50    0.10    --  111.50 125.00 -60.00   74
 14  \w    -21.00  16.00   0.50    0.05    --   50.90 -19.00-150.00   74
 15  \w     41.00 105.00   0.50    0.10    --  111.50-125.00   0.00  128
 16  \w     42.00  78.00   0.50    0.10    --  111.50 -95.00 -90.00   72
 17  \w     43.00  69.00   0.50    0.10    --  111.50-125.00 -60.00   52
 18  \w     67.00 104.00   0.50    0.10    --  111.50 -95.00   0.00   74
 19  \w    107.00 178.00   0.50    0.10    --  111.50  15.00 150.00  142
 20  \w    125.00 174.00   0.50    0.10    --  111.50  30.00  90.00   98
 21  \w    104.00 178.00   0.50    0.10    --  111.50  30.00   0.00  148
 22  \w     98.00 178.00   0.50    0.10    --  111.50  60.00-141.00  160
 23  \w    104.00 178.00   0.50    0.10    --  111.50  30.00-180.00  148
 24  \w     37.00 123.00   0.50    0.05    --   50.90  60.00-141.00  172
 25  \w    -65.00  21.00   0.50    0.05    --  -50.90  60.00-141.00  172
 26  \w    -72.00 -18.00   0.50    0.10    --  -90.00  60.00-141.00  108
 27  \w    -16.00  23.00   0.50    0.05    --  -50.90  19.00-150.00   78
 28  \w    -49.00 -18.00   0.50    0.10    --  -90.00  45.00  30.00   62
 29  \w    -49.00 -18.00   0.50    0.10    --  -90.00  45.00  60.00   62
;
_diffrn_measurement_device 'four-circle diffractometer'
_diffrn_measurement_device_type 'XtaLAB Synergy, Dualflex, HyPix'
_diffrn_measurement_method '\w scans'
_diffrn_orient_matrix_type 'CrysAlisPro convention (1999,Acta A55,543-557)'
_diffrn_orient_matrix_UB_11 -0.0336032000
_diffrn_orient_matrix_UB_12 -0.0241029000
_diffrn_orient_matrix_UB_13 -0.1268635000
_diffrn_orient_matrix_UB_21 0.0202534000
_diffrn_orient_matrix_UB_22 -0.0704885000
_diffrn_orient_matrix_UB_23 0.0172024000
_diffrn_orient_matrix_UB_31 -0.0392104000
_diffrn_orient_matrix_UB_32 -0.0158028000
_diffrn_orient_matrix_UB_33 0.1177208000
_diffrn_radiation_monochromator mirror
_diffrn_radiation_probe x-ray
_diffrn_radiation_type 'Cu K\a'
_diffrn_radiation_wavelength 1.54184
_diffrn_reflns_av_R_equivalents 0.0352
_diffrn_reflns_av_unetI/netI 0.0202
_diffrn_reflns_Laue_measured_fraction_full 0.999
_diffrn_reflns_Laue_measured_fraction_max 0.999
_diffrn_reflns_limit_h_max 32
_diffrn_reflns_limit_h_min -33
_diffrn_reflns_limit_k_max 24
_diffrn_reflns_limit_k_min -24
_diffrn_reflns_limit_l_max 10
_diffrn_reflns_limit_l_min -10
_diffrn_reflns_number 12564
_diffrn_reflns_point_group_measured_fraction_full 0.973
_diffrn_reflns_point_group_measured_fraction_max 0.972
_diffrn_reflns_theta_full 67.684
_diffrn_reflns_theta_max 68.238
_diffrn_reflns_theta_min 5.404
_diffrn_source 'micro-focus sealed X-ray tube'
_diffrn_source_type 'PhotonJet (Cu) X-ray Source'
_exptl_absorpt_coefficient_mu 22.251
_exptl_absorpt_correction_T_max 0.410
_exptl_absorpt_correction_T_min 0.127
_exptl_absorpt_correction_type analytical
_exptl_absorpt_process_details
;
CrysAlisPro 1.171.43.136a (Rigaku Oxford Diffraction, 2024)
Analytical numeric absorption correction using a multifaceted crystal
model based on expressions derived by R.C. Clark & J.S. Reid.
(Clark, R. C. & Reid, J. S. (1995). Acta Cryst. A51, 887-897)
Empirical absorption correction using spherical harmonics,
implemented in SCALE3 ABSPACK scaling algorithm.
;
_exptl_crystal_colour yellow
_exptl_crystal_colour_primary yellow
_exptl_crystal_density_diffrn 2.403
_exptl_crystal_description plate
_exptl_crystal_F_000 3424
_exptl_crystal_size_max 0.2
_exptl_crystal_size_mid 0.14
_exptl_crystal_size_min 0.07
_refine_diff_density_max 1.035
_refine_diff_density_min -1.133
_refine_diff_density_rms 0.117
_refine_ls_abs_structure_details
;
 Classical Flack method preferred over Parsons because s.u. lower.
;
_refine_ls_abs_structure_Flack -0.02(2)
_refine_ls_extinction_coef 0.000176(13)
_refine_ls_extinction_expression Fc^*^=kFc[1+0.001xFc^2^\l^3^/sin(2\q)]^-1/4^
_refine_ls_extinction_method 'SHELXL-2018/3 (Sheldrick 2018)'
_refine_ls_goodness_of_fit_ref 1.043
_refine_ls_hydrogen_treatment constr
_refine_ls_matrix_type full
_refine_ls_number_parameters 156
_refine_ls_number_reflns 2223
_refine_ls_number_restraints 1
_refine_ls_restrained_S_all 1.043
_refine_ls_R_factor_all 0.0298
_refine_ls_R_factor_gt 0.0298
_refine_ls_shift/su_max 0.003
_refine_ls_shift/su_mean 0.000
_refine_ls_structure_factor_coef Fsqd
_refine_ls_weighting_details 'w=1/[\s^2^(Fo^2^)+(0.0647P)^2^+15.4748P] where P=(Fo^2^+2Fc^2^)/3'
_refine_ls_weighting_scheme calc
_refine_ls_wR_factor_gt 0.0752
_refine_ls_wR_factor_ref 0.0753
_reflns_Friedel_coverage 0.818
_reflns_Friedel_fraction_full 0.943
_reflns_Friedel_fraction_max 0.941
_reflns_number_gt 2221
_reflns_number_total 2223
_reflns_threshold_expression 'I > 2\s(I)'
_cod_data_source_file d4sc07743a2.cif
_cod_data_source_block dm2204_new
_cod_depositor_comments 'Adding full bibliography for 1573990--1573991.cif.'
_cod_original_cell_volume 4992.52(13)
_cod_database_code 1573991
_shelx_shelxl_version_number 2018/3
_chemical_oxdiff_formula 'C8 H13 N2 O4 Re S2'
_chemical_oxdiff_usercomment 'sample DM079'
_shelx_space_group_comment
;
The symmetry employed for this shelxl refinement is uniquely defined
by the following loop, which should always be used as a source of
symmetry information in preference to the above space-group names.
They are only intended as comments.
;
_shelx_estimated_absorpt_t_max 0.305
_shelx_estimated_absorpt_t_min 0.095
_olex2_refinement_description
;
1. Fixed Uiso
 At 1.2 times of:
  All C(H,H) groups
 At 1.5 times of:
  All O(H) groups
2.a Secondary CH2 refined with riding coordinates:
 C1(H1A,H1B), C2(H2A,H2B), C4(H4A,H4B), C5(H5A,H5B), C6(H6A,H6B), C7(H7A,H7B)
2.b Idealised tetrahedral OH refined as rotating group:
 O4(H4)
;
_olex2_submission_special_instructions 'No special instructions were received'
_oxdiff_exptl_absorpt_empirical_details
;
Empirical correction (ABSPACK) includes:
- Absorption correction using spherical harmonics
- Frame scaling
- Detector area scaling
- B-factor correction
;
_oxdiff_exptl_absorpt_empirical_full_max 1.399
_oxdiff_exptl_absorpt_empirical_full_min 0.587

loop_
_space_group_symop_operation_xyz
'x, y, z'
'-x, -y, z'
'x+1/4, -y+1/4, z+1/4'
'-x+1/4, y+1/4, z+1/4'
'x, y+1/2, z+1/2'
'-x, -y+1/2, z+1/2'
'x+1/4, -y+3/4, z+3/4'
'-x+1/4, y+3/4, z+3/4'
'x+1/2, y, z+1/2'
'-x+1/2, -y, z+1/2'
'x+3/4, -y+1/4, z+3/4'
'-x+3/4, y+1/4, z+3/4'
'x+1/2, y+1/2, z'
'-x+1/2, -y+1/2, z'
'x+3/4, -y+3/4, z+1/4'
'-x+3/4, y+3/4, z+1/4'

loop_
_atom_site_label
_atom_site_type_symbol
_atom_site_fract_x
_atom_site_fract_y
_atom_site_fract_z
_atom_site_U_iso_or_equiv
_atom_site_adp_type
_atom_site_occupancy
_atom_site_site_symmetry_order
_atom_site_calc_flag
_atom_site_refinement_flags_posn
_atom_site_refinement_flags_adp
_atom_site_refinement_flags_occupancy
_atom_site_disorder_assembly
_atom_site_disorder_group
Re1 Re 0.59608(2) 0.44232(2) 0.06032(7) 0.0168(2) Uani 1 1 d . . . . .
S1 S 0.60414(10) 0.55169(11) 0.0041(3) 0.0232(5) Uani 1 1 d . . . . .
S2 S 0.56081(8) 0.47099(11) 0.2817(2) 0.0250(5) Uani 1 1 d . . . . .
O1 O 0.65173(18) 0.4118(4) 0.0844(9) 0.0274(15) Uani 1 1 d . . . . .
O2 O 0.5239(3) 0.3851(3) -0.3214(7) 0.0254(14) Uani 1 1 d . . . . .
O3 O 0.5734(3) 0.2031(4) 0.2808(9) 0.0341(17) Uani 1 1 d . . . . .
O4 O 0.5193(2) 0.2214(3) 0.0979(7) 0.0247(14) Uani 1 1 d . . . . .
H4 H 0.503271 0.191991 0.141936 0.037 Uiso 1 1 calc R U . . .
N1 N 0.5681(3) 0.4411(3) -0.1468(9) 0.0180(16) Uani 1 1 d . . . . .
N2 N 0.5490(2) 0.3552(3) 0.0753(9) 0.0178(13) Uani 1 1 d . . . . .
C1 C 0.6122(3) 0.5432(4) -0.1992(13) 0.0247(17) Uani 1 1 d . . . . .
H1A H 0.608860 0.586773 -0.248656 0.030 Uiso 1 1 calc R U . . .
H1B H 0.644652 0.525753 -0.221375 0.030 Uiso 1 1 calc R U . . .
C2 C 0.5741(3) 0.4958(4) -0.2596(10) 0.0217(18) Uani 1 1 d . . . . .
H2A H 0.543205 0.519350 -0.273833 0.026 Uiso 1 1 calc R U . . .
H2B H 0.584276 0.477576 -0.358206 0.026 Uiso 1 1 calc R U . . .
C3 C 0.5410(3) 0.3898(4) -0.1939(11) 0.0178(15) Uani 1 1 d . . . . .
C4 C 0.5314(3) 0.3374(4) -0.0785(10) 0.0194(17) Uani 1 1 d . . . . .
H4A H 0.496336 0.329153 -0.073721 0.023 Uiso 1 1 calc R U . . .
H4B H 0.547126 0.295939 -0.110881 0.023 Uiso 1 1 calc R U . . .
C5 C 0.5073(3) 0.3688(4) 0.1794(10) 0.0189(16) Uani 1 1 d . . . . .
H5A H 0.484651 0.399693 0.129909 0.023 Uiso 1 1 calc R U . . .
H5B H 0.489912 0.327123 0.200175 0.023 Uiso 1 1 calc R U . . .
C6 C 0.5246(3) 0.3982(5) 0.3254(11) 0.0247(18) Uani 1 1 d . . . . .
H6A H 0.544101 0.365567 0.381479 0.030 Uiso 1 1 calc R U . . .
H6B H 0.496805 0.410898 0.388952 0.030 Uiso 1 1 calc R U . . .
C7 C 0.5806(3) 0.3024(4) 0.1400(11) 0.0199(18) Uani 1 1 d . . . . .
H7A H 0.596074 0.320264 0.231937 0.024 Uiso 1 1 calc R U . . .
H7B H 0.606509 0.293243 0.066191 0.024 Uiso 1 1 calc R U . . .
C8 C 0.5570(3) 0.2370(4) 0.1810(10) 0.0205(16) Uani 1 1 d . . . . .

loop_
_atom_site_aniso_label
_atom_site_aniso_U_11
_atom_site_aniso_U_22
_atom_site_aniso_U_33
_atom_site_aniso_U_23
_atom_site_aniso_U_13
_atom_site_aniso_U_12
Re1 0.0142(2) 0.0193(3) 0.0171(3) -0.00075(15) -0.00001(14) -0.00283(10)
S1 0.0258(10) 0.0195(10) 0.0243(12) -0.0024(8) 0.0015(9) -0.0053(8)
S2 0.0269(10) 0.0286(11) 0.0196(10) -0.0054(9) 0.0044(8) -0.0076(9)
O1 0.016(3) 0.031(3) 0.035(4) 0.003(3) -0.002(2) -0.003(2)
O2 0.036(4) 0.025(3) 0.015(3) 0.002(3) -0.002(3) -0.007(3)
O3 0.037(4) 0.032(3) 0.033(4) 0.011(3) -0.008(3) -0.003(3)
O4 0.030(3) 0.021(3) 0.023(4) 0.004(2) -0.003(3) -0.008(3)
N1 0.021(4) 0.015(3) 0.019(4) 0.003(2) -0.001(3) 0.001(2)
N2 0.016(3) 0.020(3) 0.017(3) 0.004(3) 0.002(3) 0.000(3)
C1 0.023(4) 0.021(3) 0.030(5) 0.001(4) 0.001(4) -0.004(4)
C2 0.026(4) 0.018(4) 0.021(4) 0.006(3) 0.000(3) -0.002(3)
C3 0.017(4) 0.020(3) 0.016(4) 0.002(4) 0.001(3) -0.001(3)
C4 0.023(4) 0.020(4) 0.015(4) 0.000(3) -0.003(3) -0.002(3)
C5 0.015(4) 0.017(4) 0.025(4) 0.001(3) 0.008(3) 0.001(3)
C6 0.023(4) 0.032(4) 0.020(4) 0.002(4) 0.004(4) 0.001(3)
C7 0.015(4) 0.021(4) 0.023(5) 0.002(3) 0.004(4) -0.003(3)
C8 0.019(4) 0.018(4) 0.024(4) 0.003(3) 0.000(3) 0.001(3)

loop_
_atom_type_symbol
_atom_type_description
_atom_type_scat_dispersion_real
_atom_type_scat_dispersion_imag
_atom_type_scat_source
C C 0.0181 0.0091 'International Tables Vol C Tables 4.2.6.8 and 6.1.1.4'
H H 0.0000 0.0000 'International Tables Vol C Tables 4.2.6.8 and 6.1.1.4'
N N 0.0311 0.0180 'International Tables Vol C Tables 4.2.6.8 and 6.1.1.4'
O O 0.0492 0.0322 'International Tables Vol C Tables 4.2.6.8 and 6.1.1.4'
Re Re -5.2083 5.8923 'International Tables Vol C Tables 4.2.6.8 and 6.1.1.4'
S S 0.3331 0.5567 'International Tables Vol C Tables 4.2.6.8 and 6.1.1.4'

loop_
_exptl_crystal_face_index_h
_exptl_crystal_face_index_k
_exptl_crystal_face_index_l
_exptl_crystal_face_perp_dist
1 -1 0 0.0355
-4 5 0 0.0325
5 1 0 0.0807
2 3 5 0.0655
-5 -2 0 0.0862
-5 -2 -2 0.0437
5 5 -1 0.0848
3 -5 -1 0.0157
0 -1 0 0.0493
-5 5 -1 0.0285

loop_
_geom_angle_atom_site_label_1
_geom_angle_atom_site_label_2
_geom_angle_atom_site_label_3
_geom_angle
_geom_angle_site_symmetry_1
_geom_angle_site_symmetry_3
_geom_angle_publ_flag
S2 Re1 S1 89.02(9) . . ?
O1 Re1 S1 107.1(2) . . ?
O1 Re1 S2 112.5(3) . . ?
O1 Re1 N1 118.2(4) . . ?
O1 Re1 N2 104.2(3) . . ?
N1 Re1 S1 81.36(19) . . ?
N1 Re1 S2 129.1(2) . . ?
N1 Re1 N2 79.2(3) . . ?
N2 Re1 S1 148.15(19) . . ?
N2 Re1 S2 84.0(2) . . ?
C1 S1 Re1 97.8(3) . . ?
C6 S2 Re1 102.4(3) . . ?
C8 O4 H4 109.5 . . ?
C2 N1 Re1 124.1(5) . . ?
C3 N1 Re1 120.9(6) . . ?
C3 N1 C2 115.1(7) . . ?
C4 N2 Re1 109.5(5) . . ?
C4 N2 C5 110.5(6) . . ?
C4 N2 C7 111.7(6) . . ?
C5 N2 Re1 110.4(5) . . ?
C7 N2 Re1 104.1(5) . . ?
C7 N2 C5 110.4(7) . . ?
S1 C1 H1A 109.9 . . ?
S1 C1 H1B 109.9 . . ?
H1A C1 H1B 108.3 . . ?
C2 C1 S1 108.7(6) . . ?
C2 C1 H1A 109.9 . . ?
C2 C1 H1B 109.9 . . ?
N1 C2 C1 107.9(7) . . ?
N1 C2 H2A 110.1 . . ?
N1 C2 H2B 110.1 . . ?
C1 C2 H2A 110.1 . . ?
C1 C2 H2B 110.1 . . ?
H2A C2 H2B 108.4 . . ?
O2 C3 N1 124.1(8) . . ?
O2 C3 C4 120.2(7) . . ?
N1 C3 C4 115.7(8) . . ?
N2 C4 C3 113.2(7) . . ?
N2 C4 H4A 108.9 . . ?
N2 C4 H4B 108.9 . . ?
C3 C4 H4A 108.9 . . ?
C3 C4 H4B 108.9 . . ?
H4A C4 H4B 107.7 . . ?
N2 C5 H5A 109.5 . . ?
N2 C5 H5B 109.5 . . ?
H5A C5 H5B 108.1 . . ?
C6 C5 N2 110.7(7) . . ?
C6 C5 H5A 109.5 . . ?
C6 C5 H5B 109.5 . . ?
S2 C6 H6A 110.0 . . ?
S2 C6 H6B 110.0 . . ?
C5 C6 S2 108.3(6) . . ?
C5 C6 H6A 110.0 . . ?
C5 C6 H6B 110.0 . . ?
H6A C6 H6B 108.4 . . ?
N2 C7 H7A 108.0 . . ?
N2 C7 H7B 108.0 . . ?
N2 C7 C8 117.3(7) . . ?
H7A C7 H7B 107.2 . . ?
C8 C7 H7A 108.0 . . ?
C8 C7 H7B 108.0 . . ?
O3 C8 O4 124.9(8) . . ?
O3 C8 C7 120.4(9) . . ?
O4 C8 C7 114.7(7) . . ?

loop_
_geom_bond_atom_site_label_1
_geom_bond_atom_site_label_2
_geom_bond_distance
_geom_bond_site_symmetry_2
_geom_bond_publ_flag
Re1 S1 2.281(2) . ?
Re1 S2 2.269(2) . ?
Re1 O1 1.681(5) . ?
Re1 N1 1.995(8) . ?
Re1 N2 2.202(6) . ?
S1 C1 1.824(12) . ?
S2 C6 1.826(9) . ?
O2 C3 1.229(12) . ?
O3 C8 1.209(11) . ?
O4 H4 0.8400 . ?
O4 C8 1.321(11) . ?
N1 C2 1.502(10) . ?
N1 C3 1.349(10) . ?
N2 C4 1.492(11) . ?
N2 C5 1.506(10) . ?
N2 C7 1.500(10) . ?
C1 H1A 0.9900 . ?
C1 H1B 0.9900 . ?
C1 C2 1.526(12) . ?
C2 H2A 0.9900 . ?
C2 H2B 0.9900 . ?
C3 C4 1.498(12) . ?
C4 H4A 0.9900 . ?
C4 H4B 0.9900 . ?
C5 H5A 0.9900 . ?
C5 H5B 0.9900 . ?
C5 C6 1.504(13) . ?
C6 H6A 0.9900 . ?
C6 H6B 0.9900 . ?
C7 H7A 0.9900 . ?
C7 H7B 0.9900 . ?
C7 C8 1.521(11) . ?

loop_
_geom_hbond_atom_site_label_D
_geom_hbond_atom_site_label_H
_geom_hbond_atom_site_label_A
_geom_hbond_distance_DH
_geom_hbond_distance_HA
_geom_hbond_distance_DA
_geom_hbond_angle_DHA
_geom_hbond_site_symmetry_A
_geom_hbond_publ_flag
O4 H4 O2 0.84 1.76 2.570(8) 160.1 6_655 yes
C5 H5B O4 0.99 2.46 3.089(10) 120.7 . yes

loop_
_geom_torsion_atom_site_label_1
_geom_torsion_atom_site_label_2
_geom_torsion_atom_site_label_3
_geom_torsion_atom_site_label_4
_geom_torsion
_geom_torsion_site_symmetry_1
_geom_torsion_site_symmetry_2
_geom_torsion_site_symmetry_3
_geom_torsion_site_symmetry_4
_geom_torsion_publ_flag
Re1 S1 C1 C2 46.6(6) . . . . ?
Re1 S2 C6 C5 -33.3(6) . . . . ?
Re1 N1 C2 C1 10.9(10) . . . . ?
Re1 N1 C3 O2 -177.7(6) . . . . ?
Re1 N1 C3 C4 3.5(10) . . . . ?
Re1 N2 C4 C3 -12.4(8) . . . . ?
Re1 N2 C5 C6 -48.7(8) . . . . ?
Re1 N2 C7 C8 173.4(7) . . . . ?
S1 C1 C2 N1 -39.1(8) . . . . ?
O2 C3 C4 N2 -172.1(7) . . . . ?
N1 C3 C4 N2 6.8(10) . . . . ?
N2 C5 C6 S2 54.3(8) . . . . ?
N2 C7 C8 O3 -151.6(9) . . . . ?
N2 C7 C8 O4 29.7(11) . . . . ?
C2 N1 C3 O2 3.6(12) . . . . ?
C2 N1 C3 C4 -175.3(7) . . . . ?
C3 N1 C2 C1 -170.4(7) . . . . ?
C4 N2 C5 C6 -169.9(7) . . . . ?
C4 N2 C7 C8 -68.5(10) . . . . ?
C5 N2 C4 C3 109.5(7) . . . . ?
C5 N2 C7 C8 54.9(10) . . . . ?
C7 N2 C4 C3 -127.2(7) . . . . ?
C7 N2 C5 C6 66.0(8) . . . . ?

loop_
_exptl_oxdiff_crystal_face_indexfrac_h
_exptl_oxdiff_crystal_face_indexfrac_k
_exptl_oxdiff_crystal_face_indexfrac_l
_exptl_oxdiff_crystal_face_x
_exptl_oxdiff_crystal_face_y
_exptl_oxdiff_crystal_face_z
0.9990 -0.9986 0.0003 -0.0095 0.0906 -0.0234
-3.9967 4.9931 -0.0011 0.0141 -0.4329 0.0777
4.9920 1.0006 0.0011 -0.1920 0.0306 -0.2114
2.0043 3.0079 4.9976 -0.7739 -0.0855 0.4622
-4.9914 -1.9995 -0.0011 0.2161 0.0398 0.2272
-4.9950 -2.0037 -2.0000 0.4699 0.0057 -0.0079
4.9881 4.9941 -0.9984 -0.1613 -0.2682 -0.3920
2.9964 -4.9956 -0.9986 0.1464 0.3956 -0.1561
0.0005 -0.9989 0.0000 0.0241 0.0704 0.0158
-4.9969 4.9907 -1.0008 0.1746 -0.4702 -0.0007
